data_7026149
loop_
_publ_author_name
'Oguadinma, Paul O.'
'Rodrigue-Witchel, Alexandre'
'Reber, Christian'
'Schaper, Frank'

_publ_section_title
;
 Intramolecular pi-stacking in copper(I) diketiminate phenanthroline
 complexes.
;
_journal_issue 37
_journal_name_full 'Dalton transactions (Cambridge, England : 2003)'
_journal_page_first 8759
_journal_page_last 8768
_journal_paper_doi 10.1039/c0dt00240b
_journal_volume 39
_journal_year 2010
_chemical_compound_source 'Synthesized by the authors. See text'
_chemical_formula_moiety 'C33 H33 Cu N4'
_chemical_formula_sum 'C33 H33 Cu N4'
_chemical_formula_weight 549.17
_chemical_name_systematic
;
?
;
_space_group_IT_number 14
_symmetry_cell_setting monoclinic
_symmetry_space_group_name_Hall '-P 2ybc'
_symmetry_space_group_name_H-M 'P 1 21/c 1'
_atom_sites_solution_hydrogens geom
_atom_sites_solution_primary direct
_atom_sites_solution_secondary difmap
_audit_creation_method SHELXL-97
_cell_angle_alpha 90
_cell_angle_beta 98.534(2)
_cell_angle_gamma 90
_cell_formula_units_Z 4
_cell_length_a 14.3783(7)
_cell_length_b 8.7026(4)
_cell_length_c 22.2668(10)
_cell_measurement_reflns_used 16162
_cell_measurement_temperature 150
_cell_measurement_theta_max 70.43
_cell_measurement_theta_min 3.60
_cell_volume 2755.4(2)
_computing_cell_refinement 'SAINT V7.34A (Bruker AXS, 2006b)'
_computing_data_collection 'APEX2 v2.1-0 (Bruker AXS, 2006a)'
_computing_data_reduction 'SAINT V7.34A (Bruker AXS, 2006b)'
_computing_molecular_graphics 'SHELXTL v6.12 (Bruker AXS, 2001)'
_computing_publication_material 'UdMX (Maris, 2004)'
_computing_structure_refinement 'SHELXL97 (Sheldrick, 2008)'
_computing_structure_solution 'SHELXS97 (Sheldrick, 2008)'
_diffrn_ambient_temperature 150
_diffrn_detector_area_resol_mean 8.3
_diffrn_measured_fraction_theta_full 0.991
_diffrn_measured_fraction_theta_max 0.991
_diffrn_measurement_device_type 'Bruker Microstar'
_diffrn_measurement_method \w
_diffrn_radiation_monochromator 'Helios optics'
_diffrn_radiation_source 'Rotating Anode'
_diffrn_radiation_type CuK\a
_diffrn_radiation_wavelength 1.54178
_diffrn_reflns_av_R_equivalents 0.064
_diffrn_reflns_av_sigmaI/netI 0.0356
_diffrn_reflns_limit_h_max 16
_diffrn_reflns_limit_h_min -17
_diffrn_reflns_limit_k_max 10
_diffrn_reflns_limit_k_min 0
_diffrn_reflns_limit_l_max 26
_diffrn_reflns_limit_l_min 0
_diffrn_reflns_number 54048
_diffrn_reflns_theta_full 67.83
_diffrn_reflns_theta_max 67.83
_diffrn_reflns_theta_min 3.11
_exptl_absorpt_coefficient_mu 1.328
_exptl_absorpt_correction_T_max 0.9358
_exptl_absorpt_correction_T_min 0.7979
_exptl_absorpt_correction_type multi-scan
_exptl_absorpt_process_details 'Sadabs (Sheldrick, 1996)'
_exptl_crystal_colour green
_exptl_crystal_density_diffrn 1.324
_exptl_crystal_density_method 'not measured'
_exptl_crystal_description plate
_exptl_crystal_F_000 1152
_exptl_crystal_size_max 0.08
_exptl_crystal_size_mid 0.08
_exptl_crystal_size_min 0.05
_refine_diff_density_max 0.318
_refine_diff_density_min -0.397
_refine_diff_density_rms 0.047
_refine_ls_extinction_method none
_refine_ls_goodness_of_fit_ref 1.122
_refine_ls_hydrogen_treatment constr
_refine_ls_matrix_type full
_refine_ls_number_parameters 348
_refine_ls_number_reflns 4961
_refine_ls_number_restraints 0
_refine_ls_restrained_S_all 1.122
_refine_ls_R_factor_all 0.0371
_refine_ls_R_factor_gt 0.0343
_refine_ls_shift/su_max 0.000
_refine_ls_shift/su_mean 0.000
_refine_ls_structure_factor_coef Fsqd
_refine_ls_weighting_details 'calc w=1/[\s^2^(Fo^2^)+(0.1025P)^2^+4.0764P] where P=(Fo^2^+2Fc^2^)/3'
_refine_ls_weighting_scheme calc
_refine_ls_wR_factor_gt 0.0908
_refine_ls_wR_factor_ref 0.0961
_reflns_number_gt 4635
_reflns_number_total 4961
_reflns_threshold_expression I>2\s(I)
_cod_data_source_file c0dt00240b.txt
_cod_data_source_block paul16
_cod_depositor_comments
;
The following automatic conversions were performed:

'_symmetry_cell_setting' value 'Monoclinic' changed to 'monoclinic'
according to /home/saulius/struct/CIF-dictionaries/cif_core.dic
dictionary named 'cif_core.dic' version 2.4.2 from
2011-04-26.

'_geom_bond_publ_flag' value 'Y' changed to 'y'
according to /home/saulius/struct/CIF-dictionaries/cif_core.dic
dictionary named 'cif_core.dic' version 2.4.2 from 2011-04-26 (44
times).

'_geom_angle_publ_flag' value 'Y' changed to 'y' according
to /home/saulius/struct/CIF-dictionaries/cif_core.dic dictionary
named 'cif_core.dic' version 2.4.2 from 2011-04-26 (67
times).

'_geom_torsion_publ_flag' value 'Y' changed to 'y' according
to /home/saulius/struct/CIF-dictionaries/cif_core.dic dictionary
named 'cif_core.dic' version 2.4.2 from 2011-04-26 (103 times).

Automatic conversion script
Id: cif_fix_values 1891 2012-01-12 08:04:46Z andrius 
;
_cod_original_sg_symbol_H-M P21/c
_cod_database_code 7026149

loop_
_symmetry_equiv_pos_as_xyz
'x, y, z'
'-x, y+1/2, -z+1/2'
'-x, -y, -z'
'x, -y-1/2, z-1/2'

loop_
_atom_site_label
_atom_site_type_symbol
_atom_site_fract_x
_atom_site_fract_y
_atom_site_fract_z
_atom_site_U_iso_or_equiv
_atom_site_adp_type
_atom_site_occupancy
_atom_site_symmetry_multiplicity
_atom_site_calc_flag
_atom_site_refinement_flags
Cu1 Cu 0.25374(5) 0.55144(9) 0.24325(3) 0.0422(2) Uani 1 1 d .
N1 N 0.2500(3) 0.5593(4) 0.33097(16) 0.0334(7) Uani 1 1 d .
N2 N 0.2626(3) 0.7743(5) 0.22842(17) 0.0399(8) Uani 1 1 d .
N3 N 0.1524(3) 0.4179(4) 0.18973(17) 0.0347(8) Uani 1 1 d .
N4 N 0.3386(3) 0.4346(4) 0.19018(16) 0.0367(8) Uani 1 1 d .
C1 C 0.2566(4) 0.6957(7) 0.4287(2) 0.0474(12) Uani 1 1 d .
H1A H 0.3077 0.6300 0.4482 0.071 Uiso 1 1 calc R
H1B H 0.1964 0.6581 0.4386 0.071 Uiso 1 1 calc R
H1C H 0.2669 0.8014 0.4433 0.071 Uiso 1 1 calc R
C2 C 0.2546(3) 0.6918(5) 0.36000(19) 0.0343(9) Uani 1 1 d .
C3 C 0.2575(3) 0.8372(5) 0.3327(2) 0.0361(9) Uani 1 1 d .
H3A H 0.2590 0.9218 0.3598 0.043 Uiso 1 1 calc R
C4 C 0.2586(3) 0.8767(5) 0.2715(2) 0.0369(9) Uani 1 1 d .
C6 C 0.3392(3) 0.3493(5) 0.3914(2) 0.0357(9) Uani 1 1 d .
C7 C 0.4237(4) 0.4210(6) 0.3869(2) 0.0453(11) Uani 1 1 d .
H7A H 0.4237 0.5171 0.3667 0.054 Uiso 1 1 calc R
C8 C 0.5084(4) 0.3544(6) 0.4116(3) 0.0517(13) Uani 1 1 d .
H8A H 0.5660 0.4055 0.4086 0.062 Uiso 1 1 calc R
C9 C 0.5093(4) 0.2143(7) 0.4405(3) 0.0518(13) Uani 1 1 d .
H9A H 0.5674 0.1681 0.4570 0.062 Uiso 1 1 calc R
C10 C 0.4262(4) 0.1418(6) 0.4453(2) 0.0490(12) Uani 1 1 d .
H10A H 0.4267 0.0453 0.4653 0.059 Uiso 1 1 calc R
C11 C 0.3415(4) 0.2084(6) 0.4214(2) 0.0404(10) Uani 1 1 d .
H11A H 0.2843 0.1575 0.4253 0.048 Uiso 1 1 calc R
C12 C 0.2449(3) 0.4178(5) 0.3650(2) 0.0386(10) Uani 1 1 d .
H12A H 0.2096 0.3407 0.3380 0.046 Uiso 1 1 calc R
H12B H 0.2087 0.4380 0.3987 0.046 Uiso 1 1 calc R
C13 C 0.1800(4) 0.7740(6) 0.1235(2) 0.0409(11) Uani 1 1 d .
C14 C 0.0928(4) 0.8125(7) 0.1359(3) 0.0607(15) Uani 1 1 d .
H14A H 0.0868 0.8695 0.1715 0.073 Uiso 1 1 calc R
C15 C 0.0130(5) 0.7692(9) 0.0969(4) 0.076(2) Uani 1 1 d .
H15A H -0.0475 0.7959 0.1059 0.091 Uiso 1 1 calc R
C16 C 0.0215(6) 0.6877(10) 0.0454(3) 0.085(3) Uani 1 1 d .
H16A H -0.0329 0.6588 0.0182 0.103 Uiso 1 1 calc R
C17 C 0.1093(7) 0.6481(10) 0.0334(3) 0.082(2) Uani 1 1 d .
H17A H 0.1156 0.5904 -0.0020 0.099 Uiso 1 1 calc R
C18 C 0.1878(5) 0.6914(7) 0.0722(2) 0.0591(15) Uani 1 1 d .
H18A H 0.2483 0.6638 0.0634 0.071 Uiso 1 1 calc R
C19 C 0.2672(4) 0.8207(7) 0.1658(2) 0.0509(13) Uani 1 1 d .
H19A H 0.3229 0.7727 0.1521 0.061 Uiso 1 1 calc R
H19B H 0.2748 0.9336 0.1641 0.061 Uiso 1 1 calc R
C20 C 0.0602(3) 0.4086(6) 0.1917(2) 0.0427(11) Uani 1 1 d .
C21 C 0.0015(4) 0.3105(7) 0.1530(2) 0.0507(13) Uani 1 1 d .
H21A H -0.0637 0.3047 0.1558 0.061 Uiso 1 1 calc R
C22 C 0.0384(4) 0.2233(7) 0.1114(2) 0.0513(13) Uani 1 1 d .
H22A H -0.0011 0.1566 0.0852 0.062 Uiso 1 1 calc R
C23 C 0.1340(4) 0.2321(6) 0.1073(2) 0.0433(11) Uani 1 1 d .
C24 C 0.1792(5) 0.1486(6) 0.0638(2) 0.0535(14) Uani 1 1 d .
H24A H 0.1427 0.0819 0.0359 0.064 Uiso 1 1 calc R
C25 C 0.2716(5) 0.1631(6) 0.0619(2) 0.0528(14) Uani 1 1 d .
H25A H 0.2991 0.1083 0.0320 0.063 Uiso 1 1 calc R
C26 C 0.3295(4) 0.2596(5) 0.1041(2) 0.0433(11) Uani 1 1 d .
C27 C 0.4272(4) 0.2753(6) 0.1055(2) 0.0502(13) Uani 1 1 d .
H27A H 0.4582 0.2213 0.0772 0.060 Uiso 1 1 calc R
C28 C 0.4770(4) 0.3685(7) 0.1478(3) 0.0524(13) Uani 1 1 d .
H28A H 0.5430 0.3790 0.1492 0.063 Uiso 1 1 calc R
C29 C 0.4305(3) 0.4495(6) 0.1896(2) 0.0437(11) Uani 1 1 d .
C30 C 0.2882(3) 0.3422(5) 0.14773(19) 0.0337(9) Uani 1 1 d .
C31 C 0.1893(3) 0.3310(5) 0.14858(19) 0.0340(9) Uani 1 1 d .
C32 C 0.0219(4) 0.5099(8) 0.2362(3) 0.0613(16) Uani 1 1 d .
H32A H 0.0418 0.6161 0.2309 0.092 Uiso 1 1 calc R
H32B H 0.0457 0.4757 0.2776 0.092 Uiso 1 1 calc R
H32C H -0.0469 0.5044 0.2295 0.092 Uiso 1 1 calc R
C33 C 0.4836(4) 0.5562(9) 0.2352(3) 0.0632(16) Uani 1 1 d .
H33A H 0.4393 0.6239 0.2518 0.095 Uiso 1 1 calc R
H33B H 0.5272 0.6183 0.2154 0.095 Uiso 1 1 calc R
H33C H 0.5192 0.4963 0.2681 0.095 Uiso 1 1 calc R
C5 C 0.2557(4) 1.0479(6) 0.2582(2) 0.0524(12) Uani 1 1 d .
H5A H 0.3098 1.0762 0.2384 0.079 Uiso 1 1 calc R
H5B H 0.2581 1.1051 0.2963 0.079 Uiso 1 1 calc R
H5C H 0.1974 1.0730 0.2313 0.079 Uiso 1 1 calc R

loop_
_atom_site_aniso_label
_atom_site_aniso_U_11
_atom_site_aniso_U_22
_atom_site_aniso_U_33
_atom_site_aniso_U_23
_atom_site_aniso_U_13
_atom_site_aniso_U_12
Cu1 0.0557(4) 0.0399(4) 0.0317(3) -0.0053(3) 0.0085(3) -0.0043(3)
N1 0.0352(18) 0.0324(17) 0.0323(17) 0.0015(14) 0.0041(14) 0.0012(15)
N2 0.043(2) 0.045(2) 0.0305(18) 0.0044(16) 0.0028(16) -0.0058(18)
N3 0.0371(19) 0.038(2) 0.0291(17) 0.0044(15) 0.0053(14) -0.0039(16)
N4 0.0371(19) 0.040(2) 0.0331(17) 0.0016(15) 0.0075(16) -0.0013(16)
C1 0.057(3) 0.052(3) 0.033(2) -0.003(2) 0.006(2) 0.008(2)
C2 0.034(2) 0.039(2) 0.030(2) -0.0002(17) 0.0031(17) 0.0041(18)
C3 0.038(2) 0.032(2) 0.035(2) -0.0043(17) -0.0022(19) 0.0053(19)
C4 0.031(2) 0.034(2) 0.043(2) 0.0054(18) -0.0031(18) -0.0011(18)
C6 0.042(2) 0.032(2) 0.032(2) -0.0013(17) 0.0055(18) 0.0017(18)
C7 0.044(3) 0.037(2) 0.056(3) 0.008(2) 0.013(2) 0.005(2)
C8 0.043(3) 0.046(3) 0.066(3) 0.003(2) 0.010(2) 0.003(2)
C9 0.049(3) 0.048(3) 0.056(3) 0.003(2) 0.000(2) 0.014(2)
C10 0.061(3) 0.039(2) 0.045(3) 0.009(2) 0.000(2) 0.008(2)
C11 0.050(3) 0.037(2) 0.034(2) 0.0020(19) 0.005(2) -0.003(2)
C12 0.037(2) 0.037(2) 0.041(2) 0.0028(19) 0.0056(19) -0.0025(19)
C13 0.053(3) 0.040(2) 0.031(2) 0.0080(19) 0.0065(19) 0.002(2)
C14 0.053(3) 0.061(3) 0.069(4) -0.011(3) 0.010(3) 0.002(3)
C15 0.048(3) 0.077(5) 0.096(5) 0.021(4) -0.007(3) 0.007(3)
C16 0.100(6) 0.091(5) 0.052(4) 0.029(4) -0.033(4) -0.041(5)
C17 0.113(6) 0.094(5) 0.040(3) -0.007(3) 0.012(4) -0.037(5)
C18 0.083(4) 0.059(3) 0.039(3) 0.004(2) 0.021(3) -0.010(3)
C19 0.048(3) 0.066(3) 0.038(3) 0.015(2) 0.008(2) -0.007(3)
C20 0.038(2) 0.053(3) 0.036(2) 0.010(2) 0.0057(19) -0.004(2)
C21 0.040(3) 0.062(3) 0.047(3) 0.014(2) -0.002(2) -0.014(2)
C22 0.057(3) 0.051(3) 0.041(3) 0.006(2) -0.009(2) -0.015(3)
C23 0.059(3) 0.038(2) 0.030(2) 0.0067(19) -0.005(2) -0.008(2)
C24 0.083(4) 0.041(3) 0.033(2) -0.006(2) -0.001(2) -0.002(3)
C25 0.084(4) 0.043(3) 0.031(2) -0.003(2) 0.010(3) 0.008(3)
C26 0.063(3) 0.036(2) 0.031(2) 0.0068(18) 0.012(2) 0.008(2)
C27 0.060(3) 0.050(3) 0.045(3) 0.010(2) 0.025(3) 0.019(3)
C28 0.046(3) 0.061(3) 0.055(3) 0.016(3) 0.021(2) 0.013(3)
C29 0.037(2) 0.052(3) 0.043(2) 0.006(2) 0.009(2) 0.000(2)
C30 0.042(2) 0.033(2) 0.026(2) 0.0068(17) 0.0061(17) 0.0017(18)
C31 0.044(2) 0.031(2) 0.027(2) 0.0052(17) 0.0038(17) -0.0029(18)
C32 0.038(3) 0.094(5) 0.055(3) 0.000(3) 0.018(2) 0.000(3)
C33 0.038(3) 0.087(4) 0.065(4) -0.006(3) 0.008(3) -0.015(3)
C5 0.061(3) 0.035(2) 0.058(3) 0.012(2) -0.004(3) 0.001(2)

loop_
_atom_type_symbol
_atom_type_description
_atom_type_scat_dispersion_real
_atom_type_scat_dispersion_imag
_atom_type_scat_source
C C 0.0181 0.0091 'International Tables Vol C Tables 4.2.6.8 and 6.1.1.4'
H H 0.0000 0.0000 'International Tables Vol C Tables 4.2.6.8 and 6.1.1.4'
N N 0.0311 0.0180 'International Tables Vol C Tables 4.2.6.8 and 6.1.1.4'
Cu Cu -1.9646 0.5888 'International Tables Vol C Tables 4.2.6.8 and 6.1.1.4'

loop_
_geom_angle_atom_site_label_1
_geom_angle_atom_site_label_2
_geom_angle_atom_site_label_3
_geom_angle
_geom_angle_publ_flag
N1 CU1 N2 98.28(15) y
N1 CU1 N4 133.28(15) y
N2 CU1 N4 109.08(16) y
N1 CU1 N3 117.82(15) y
N2 CU1 N3 120.45(16) y
N4 CU1 N3 79.79(15) y
C2 N1 C12 119.2(4) y
C2 N1 CU1 120.8(3) y
C12 N1 CU1 120.0(3) y
C4 N2 C19 121.4(4) y
C4 N2 CU1 122.2(3) y
C19 N2 CU1 116.3(3) y
C20 N3 C31 118.5(4) y
C20 N3 CU1 128.8(4) y
C31 N3 CU1 112.7(3) y
C29 N4 C30 118.5(4) y
C29 N4 CU1 128.6(3) y
C30 N4 CU1 112.7(3) y
C2 C1 H1A 109.5 ?
C2 C1 H1B 109.5 ?
H1A C1 H1B 109.5 ?
C2 C1 H1C 109.5 ?
H1A C1 H1C 109.5 ?
H1B C1 H1C 109.5 ?
N1 C2 C3 125.2(4) y
N1 C2 C1 120.2(4) y
C3 C2 C1 114.6(4) y
C2 C3 C4 130.0(4) y
C2 C3 H3A 115 ?
C4 C3 H3A 115 ?
N2 C4 C3 123.2(4) y
N2 C4 C5 121.7(4) y
C3 C4 C5 115.1(4) y
C7 C6 C11 118.2(4) y
C7 C6 C12 122.6(4) y
C11 C6 C12 119.2(4) y
C6 C7 C8 120.8(5) y
C6 C7 H7A 119.6 ?
C8 C7 H7A 119.6 ?
C9 C8 C7 120.1(5) y
C9 C8 H8A 120 ?
C7 C8 H8A 120 ?
C10 C9 C8 119.8(5) y
C10 C9 H9A 120.1 ?
C8 C9 H9A 120.1 ?
C9 C10 C11 120.4(5) y
C9 C10 H10A 119.8 ?
C11 C10 H10A 119.8 ?
C10 C11 C6 120.8(5) y
C10 C11 H11A 119.6 ?
C6 C11 H11A 119.6 ?
N1 C12 C6 115.1(4) y
N1 C12 H12A 108.5 ?
C6 C12 H12A 108.5 ?
N1 C12 H12B 108.5 ?
C6 C12 H12B 108.5 ?
H12A C12 H12B 107.5 ?
C14 C13 C18 119.2(6) y
C14 C13 C19 120.8(5) y
C18 C13 C19 119.9(5) y
C13 C14 C15 120.6(6) y
C13 C14 H14A 119.7 ?
C15 C14 H14A 119.7 ?
C16 C15 C14 119.8(7) y
C16 C15 H15A 120.1 ?
C14 C15 H15A 120.1 ?
C15 C16 C17 119.5(7) y
C15 C16 H16A 120.3 ?
C17 C16 H16A 120.3 ?
C18 C17 C16 120.3(7) y
C18 C17 H17A 119.8 ?
C16 C17 H17A 119.8 ?
C17 C18 C13 120.6(7) y
C17 C18 H18A 119.7 ?
C13 C18 H18A 119.7 ?
N2 C19 C13 111.7(4) y
N2 C19 H19A 109.3 ?
C13 C19 H19A 109.3 ?
N2 C19 H19B 109.3 ?
C13 C19 H19B 109.3 ?
H19A C19 H19B 107.9 ?
N3 C20 C21 121.8(5) y
N3 C20 C32 116.9(5) y
C21 C20 C32 121.3(5) y
C22 C21 C20 119.7(5) y
C22 C21 H21A 120.1 ?
C20 C21 H21A 120.1 ?
C21 C22 C23 120.1(5) y
C21 C22 H22A 120 ?
C23 C22 H22A 120 ?
C22 C23 C31 117.1(5) y
C22 C23 C24 124.4(5) y
C31 C23 C24 118.5(5) y
C25 C24 C23 121.5(5) y
C25 C24 H24A 119.3 ?
C23 C24 H24A 119.3 ?
C24 C25 C26 121.1(5) y
C24 C25 H25A 119.5 ?
C26 C25 H25A 119.5 ?
C27 C26 C30 117.2(5) y
C27 C26 C25 123.6(5) y
C30 C26 C25 119.2(5) y
C28 C27 C26 119.6(5) y
C28 C27 H27A 120.2 ?
C26 C27 H27A 120.2 ?
C27 C28 C29 120.1(5) y
C27 C28 H28A 120 ?
C29 C28 H28A 120 ?
N4 C29 C28 121.7(5) y
N4 C29 C33 117.5(5) y
C28 C29 C33 120.8(5) y
N4 C30 C26 122.9(4) y
N4 C30 C31 117.3(4) y
C26 C30 C31 119.8(5) y
N3 C31 C23 122.7(4) y
N3 C31 C30 117.4(4) y
C23 C31 C30 119.9(4) y
C20 C32 H32A 109.5 ?
C20 C32 H32B 109.5 ?
H32A C32 H32B 109.5 ?
C20 C32 H32C 109.5 ?
H32A C32 H32C 109.5 ?
H32B C32 H32C 109.5 ?
C29 C33 H33A 109.5 ?
C29 C33 H33B 109.5 ?
H33A C33 H33B 109.5 ?
C29 C33 H33C 109.5 ?
H33A C33 H33C 109.5 ?
H33B C33 H33C 109.5 ?
C4 C5 H5A 109.5 ?
C4 C5 H5B 109.5 ?
H5A C5 H5B 109.5 ?
C4 C5 H5C 109.5 ?
H5A C5 H5C 109.5 ?
H5B C5 H5C 109.5 ?

loop_
_geom_bond_atom_site_label_1
_geom_bond_atom_site_label_2
_geom_bond_distance
_geom_bond_publ_flag
Cu1 N1 1.963(4) y
Cu1 N2 1.975(4) y
Cu1 N4 2.085(4) y
Cu1 N3 2.092(4) y
N1 C2 1.319(6) y
N1 C12 1.454(6) y
N2 C4 1.316(6) y
N2 C19 1.463(6) y
N3 C20 1.335(6) y
N3 C31 1.356(6) y
N4 C29 1.330(7) y
N4 C30 1.364(6) y
C1 C2 1.526(6) y
C1 H1a 0.98 ?
C1 H1b 0.98 ?
C1 H1c 0.98 ?
C2 C3 1.407(6) y
C3 C4 1.409(6) y
C3 H3a 0.95 ?
C4 C5 1.518(7) y
C6 C7 1.383(7) y
C6 C11 1.393(7) y
C6 C12 1.517(6) y
C7 C8 1.387(8) y
C7 H7a 0.95 ?
C8 C9 1.378(8) y
C8 H8a 0.95 ?
C9 C10 1.370(8) y
C9 H9a 0.95 ?
C10 C11 1.382(8) y
C10 H10a 0.95 ?
C11 H11a 0.95 ?
C12 H12a 0.99 ?
C12 H12b 0.99 ?
C13 C14 1.365(8) y
C13 C18 1.369(7) y
C13 C19 1.506(8) y
C14 C15 1.384(10) y
C14 H14a 0.95 ?
C15 C16 1.369(12) y
C15 H15a 0.95 ?
C16 C17 1.373(13) y
C16 H16a 0.95 ?
C17 C18 1.368(10) y
C17 H17a 0.95 ?
C18 H18a 0.95 ?
C19 H19a 0.99 ?
C19 H19b 0.99 ?
C20 C21 1.403(7) y
C20 C32 1.492(8) y
C21 C22 1.365(8) y
C21 H21a 0.95 ?
C22 C23 1.392(8) y
C22 H22a 0.95 ?
C23 C31 1.415(7) y
C23 C24 1.440(8) y
C24 C25 1.342(9) y
C24 H24a 0.95 ?
C25 C26 1.432(8) y
C25 H25a 0.95 ?
C26 C27 1.406(8) y
C26 C30 1.409(6) y
C27 C28 1.362(9) y
C27 H27a 0.95 ?
C28 C29 1.412(7) y
C28 H28a 0.95 ?
C29 C33 1.498(8) y
C30 C31 1.428(6) y
C32 H32a 0.98 ?
C32 H32b 0.98 ?
C32 H32c 0.98 ?
C33 H33a 0.98 ?
C33 H33b 0.98 ?
C33 H33c 0.98 ?
C5 H5a 0.98 ?
C5 H5b 0.98 ?
C5 H5c 0.98 ?

loop_
_geom_torsion_atom_site_label_1
_geom_torsion_atom_site_label_2
_geom_torsion_atom_site_label_3
_geom_torsion_atom_site_label_4
_geom_torsion
_geom_torsion_publ_flag
N2 CU1 N1 C2 -0.7(4) y
N4 CU1 N1 C2 125.5(3) y
N3 CU1 N1 C2 -131.7(3) y
N2 CU1 N1 C12 -179.0(3) y
N4 CU1 N1 C12 -52.7(4) y
N3 CU1 N1 C12 50.1(4) y
N1 CU1 N2 C4 -4.1(4) y
N4 CU1 N2 C4 -145.7(4) y
N3 CU1 N2 C4 125.1(4) y
N1 CU1 N2 C19 179.9(3) y
N4 CU1 N2 C19 38.4(4) y
N3 CU1 N2 C19 -50.8(4) y
N1 CU1 N3 C20 44.0(5) y
N2 CU1 N3 C20 -75.9(4) y
N4 CU1 N3 C20 177.8(4) y
N1 CU1 N3 C31 -135.6(3) y
N2 CU1 N3 C31 104.5(3) y
N4 CU1 N3 C31 -1.8(3) y
N1 CU1 N4 C29 -64.2(5) y
N2 CU1 N4 C29 58.1(4) y
N3 CU1 N4 C29 177.0(4) y
N1 CU1 N4 C30 122.0(3) y
N2 CU1 N4 C30 -115.6(3) y
N3 CU1 N4 C30 3.2(3) y
C12 N1 C2 C3 -178.4(4) y
CU1 N1 C2 C3 3.3(6) y
C12 N1 C2 C1 1.3(6) y
CU1 N1 C2 C1 -176.9(3) y
N1 C2 C3 C4 -1.6(8) y
C1 C2 C3 C4 178.6(5) y
C19 N2 C4 C3 -177.6(4) y
CU1 N2 C4 C3 6.7(6) y
C19 N2 C4 C5 1.9(7) y
CU1 N2 C4 C5 -173.8(4) y
C2 C3 C4 N2 -4.2(8) y
C2 C3 C4 C5 176.3(5) y
C11 C6 C7 C8 -0.1(8) y
C12 C6 C7 C8 -179.9(5) y
C6 C7 C8 C9 0.7(8) y
C7 C8 C9 C10 -0.8(9) y
C8 C9 C10 C11 0.1(8) y
C9 C10 C11 C6 0.5(8) y
C7 C6 C11 C10 -0.6(7) y
C12 C6 C11 C10 179.3(4) y
C2 N1 C12 C6 -87.9(5) y
CU1 N1 C12 C6 90.4(4) y
C7 C6 C12 N1 4.1(7) y
C11 C6 C12 N1 -175.8(4) y
C18 C13 C14 C15 -0.2(9) y
C19 C13 C14 C15 -179.9(6) y
C13 C14 C15 C16 -0.3(11) y
C14 C15 C16 C17 0.9(11) y
C15 C16 C17 C18 -0.9(11) y
C16 C17 C18 C13 0.3(11) y
C14 C13 C18 C17 0.3(9) y
C19 C13 C18 C17 180.0(6) y
C4 N2 C19 C13 -114.0(5) y
CU1 N2 C19 C13 61.9(5) y
C14 C13 C19 N2 52.4(7) y
C18 C13 C19 N2 -127.3(5) y
C31 N3 C20 C21 0.8(7) y
CU1 N3 C20 C21 -178.8(3) y
C31 N3 C20 C32 -178.1(4) y
CU1 N3 C20 C32 2.3(7) y
N3 C20 C21 C22 -1.1(8) y
C32 C20 C21 C22 177.7(5) y
C20 C21 C22 C23 -0.1(8) y
C21 C22 C23 C31 1.5(8) y
C21 C22 C23 C24 -178.1(5) y
C22 C23 C24 C25 179.5(5) y
C31 C23 C24 C25 -0.1(8) y
C23 C24 C25 C26 1.5(8) y
C24 C25 C26 C27 177.9(5) y
C24 C25 C26 C30 -0.9(8) y
C30 C26 C27 C28 -0.4(7) y
C25 C26 C27 C28 -179.2(5) y
C26 C27 C28 C29 -0.4(8) y
C30 N4 C29 C28 -2.2(7) y
CU1 N4 C29 C28 -175.7(4) y
C30 N4 C29 C33 177.7(5) y
CU1 N4 C29 C33 4.2(7) y
C27 C28 C29 N4 1.8(8) y
C27 C28 C29 C33 -178.1(5) y
C29 N4 C30 C26 1.3(6) y
CU1 N4 C30 C26 175.8(3) y
C29 N4 C30 C31 -178.7(4) y
CU1 N4 C30 C31 -4.2(5) y
C27 C26 C30 N4 0.0(6) y
C25 C26 C30 N4 178.9(4) y
C27 C26 C30 C31 180.0(4) y
C25 C26 C30 C31 -1.2(6) y
C20 N3 C31 C23 0.7(7) y
CU1 N3 C31 C23 -179.7(3) y
C20 N3 C31 C30 -179.5(4) y
CU1 N3 C31 C30 0.1(5) y
C22 C23 C31 N3 -1.8(7) y
C24 C23 C31 N3 177.8(4) y
C22 C23 C31 C30 178.4(4) y
C24 C23 C31 C30 -2.0(7) y
N4 C30 C31 N3 2.8(6) y
C26 C30 C31 N3 -177.2(4) y
N4 C30 C31 C23 -177.4(4) y
C26 C30 C31 C23 2.6(7) y
